data_7055329
loop_
_publ_author_name
'Zhu, Qian-Jiang'
'Zhao, Wen-Xuan'
'Wang, Chuan-Zeng'
'Zhang, Ying'
'Zhang, Yun-Qian'
'Xue, Sai-Feng'
'Tao, Zhu'
'Clegg, Jack Kay'
'Lindoy, Lenard F.'
'Wei, Gang'

_publ_section_title
;
 Adducts of Aqua Complexes of Ln3+ with
 hexanohydroxyhexanomethylcucurbit[6]uril: Potential Application in the
 Isolation of Heavy Lanthanides
;
_journal_name_full 'New J. Chem.'
_journal_paper_doi 10.1039/C5NJ00964B
_journal_year 2016
_chemical_formula_sum 'C42 H107 Lu N24 O49'
_chemical_formula_weight 1907.48
_space_group_crystal_system monoclinic
_space_group_IT_number 12
_space_group_name_Hall '-C 2y'
_space_group_name_H-M_alt 'C 1 2/m 1'
_symmetry_space_group_name_Hall '-C 2y'
_symmetry_space_group_name_H-M 'C 1 2/m 1'
_atom_sites_solution_hydrogens geom
_audit_creation_method SHELXL-2014/6
_audit_update_record
;
2015-10-08 deposited with the CCDC.
2016-01-19 downloaded from the CCDC.
;
_cell_angle_alpha 90
_cell_angle_beta 120.018(2)
_cell_angle_gamma 90
_cell_formula_units_Z 2
_cell_length_a 21.7182(17)
_cell_length_b 12.1691(9)
_cell_length_c 16.4253(12)
_cell_measurement_temperature 223(2)
_cell_volume 3758.8(5)
_computing_cell_refinement 'Bruker SMART'
_computing_data_collection 'Bruker SMART'
_computing_data_reduction 'Bruker SAINT'
_computing_molecular_graphics 'Bruker SHELXTL'
_computing_publication_material 'Bruker SHELXTL'
_computing_structure_refinement 'SHELXL-2014/6 (Sheldrick, 2014)'
_computing_structure_solution 'SHELXL-2014/6 (Sheldrick, 2014)'
_diffrn_ambient_temperature 223(2)
_diffrn_measured_fraction_theta_full 0.991
_diffrn_measured_fraction_theta_max 0.993
_diffrn_measurement_device_type 'CCD area detector'
_diffrn_measurement_method 'phi and omega scans'
_diffrn_radiation_type MoK\a
_diffrn_radiation_wavelength 0.71073
_diffrn_reflns_av_R_equivalents 0.0506
_diffrn_reflns_av_unetI/netI 0.0430
_diffrn_reflns_laue_measured_fraction_full 0.991
_diffrn_reflns_laue_measured_fraction_max 0.993
_diffrn_reflns_limit_h_max 26
_diffrn_reflns_limit_h_min -25
_diffrn_reflns_limit_k_max 13
_diffrn_reflns_limit_k_min -14
_diffrn_reflns_limit_l_max 19
_diffrn_reflns_limit_l_min -19
_diffrn_reflns_number 15851
_diffrn_reflns_point_group_measured_fraction_full 0.991
_diffrn_reflns_point_group_measured_fraction_max 0.993
_diffrn_reflns_theta_full 25.242
_diffrn_reflns_theta_max 25.193
_diffrn_reflns_theta_min 1.432
_diffrn_source 'fine-focus sealed tube'
_exptl_absorpt_coefficient_mu 1.437
_exptl_absorpt_correction_T_max 0.708
_exptl_absorpt_correction_T_min 0.638
_exptl_absorpt_correction_type multi-scan
_exptl_absorpt_process_details sadabs
_exptl_crystal_colour colourless
_exptl_crystal_density_diffrn 1.685
_exptl_crystal_density_method 'not measured'
_exptl_crystal_description block
_exptl_crystal_F_000 1980
_exptl_crystal_size_max 0.320
_exptl_crystal_size_mid 0.270
_exptl_crystal_size_min 0.240
_platon_squeeze_details
;
;
_refine_diff_density_max 1.263
_refine_diff_density_min -0.913
_refine_diff_density_rms 0.117
_refine_ls_extinction_method none
_refine_ls_goodness_of_fit_ref 1.058
_refine_ls_hydrogen_treatment constr
_refine_ls_matrix_type full
_refine_ls_number_parameters 234
_refine_ls_number_reflns 3541
_refine_ls_number_restraints 2
_refine_ls_restrained_S_all 1.067
_refine_ls_R_factor_all 0.0517
_refine_ls_R_factor_gt 0.0493
_refine_ls_shift/su_max 0.012
_refine_ls_shift/su_mean 0.000
_refine_ls_structure_factor_coef Fsqd
_refine_ls_weighting_details 'w=1/[\s^2^(Fo^2^)+(0.1041P)^2^+3.1022P] where P=(Fo^2^+2Fc^2^)/3'
_refine_ls_weighting_scheme calc
_refine_ls_wR_factor_gt 0.1364
_refine_ls_wR_factor_ref 0.1399
_reflns_Friedel_coverage 0.000
_reflns_number_gt 3402
_reflns_number_total 3541
_reflns_threshold_expression 'I > 2\s(I)'
_cod_data_source_file c5nj00964b2.cif
_cod_data_source_block Lu
_cod_database_code 7055329
_shelx_space_group_comment
;
The symmetry employed for this shelxl refinement is uniquely defined
by the following loop, which should always be used as a source of
symmetry information in preference to the above space-group names.
They are only intended as comments.
;
_shelx_estimated_absorpt_t_min 0.656
_shelx_estimated_absorpt_t_max 0.724
_shelxl_version_number 2014/6

loop_
_space_group_symop_operation_xyz
'x, y, z'
'-x, y, -z'
'x+1/2, y+1/2, z'
'-x+1/2, y+1/2, -z'
'-x, -y, -z'
'x, -y, z'
'-x+1/2, -y+1/2, -z'
'x+1/2, -y+1/2, z'

loop_
_atom_site_label
_atom_site_type_symbol
_atom_site_fract_x
_atom_site_fract_y
_atom_site_fract_z
_atom_site_U_iso_or_equiv
_atom_site_adp_type
_atom_site_occupancy
_atom_site_site_symmetry_order
_atom_site_calc_flag
_atom_site_refinement_flags_posn
_atom_site_refinement_flags_adp
_atom_site_refinement_flags_occupancy
O1W O 0.5755(5) 0.6495(7) 1.0324(9) 0.078(3) Uani 0.5 1 d . . P
O2W O 0.5164(7) 0.5704(7) 1.1395(7) 0.088(3) Uani 0.5 1 d . . P
O3W O 0.4741(11) 0.3552(8) 1.0659(11) 0.136(7) Uani 0.5 1 d . . P
O4W O 0.6093(6) 0.5668(8) 1.0901(19) 0.235(14) Uani 0.5 1 d . . P
Lu1 Lu 0.5000 0.5000 1.0000 0.03741(18) Uani 1 4 d S T P
C1 C 0.3031(3) 0.8419(5) 0.9748(5) 0.0576(14) Uani 1 1 d . . .
C2 C 0.2698(4) 1.0000 1.0205(6) 0.052 Uani 1 2 d S T P
C3 C 0.2318(4) 1.0000 0.9108(6) 0.054 Uani 1 2 d DS T P
C4 C 0.2413(4) 0.8558(5) 0.8032(5) 0.063 Uani 1 1 d . . .
H4A H 0.2484 0.7761 0.8089 0.076 Uiso 1 1 calc R U .
H4B H 0.1904 0.8692 0.7614 0.076 Uiso 1 1 calc R U .
C5 C 0.3304(3) 0.8440(4) 0.7546(4) 0.0500(12) Uani 1 1 d . . .
C6 C 0.2566(3) 1.0000 0.7007(5) 0.0484(17) Uani 1 2 d DS T P
C7 C 0.3088(4) 1.0000 0.6611(5) 0.0495(17) Uani 1 2 d S T P
C8 C 0.3957(3) 0.8542(5) 0.6670(5) 0.0659(17) Uani 1 1 d . . .
H8A H 0.3994 0.7748 0.6783 0.079 Uiso 1 1 calc R U .
H8B H 0.3734 0.8657 0.5990 0.079 Uiso 1 1 calc R U .
C9 C 0.5239(3) 0.8435(5) 0.7760(5) 0.0612(15) Uani 1 1 d . . .
C10 C 0.4850(4) 1.0000 0.6813(5) 0.0481(17) Uani 1 2 d S T P
C11 C 0.5681(4) 1.0000 0.7427(6) 0.0489(17) Uani 1 2 d S T P
C12 C 0.6536(3) 0.8579(5) 0.8564(4) 0.0554(14) Uani 1 1 d . . .
H12A H 0.6826 0.8749 0.8277 0.066 Uiso 1 1 calc R U .
H12B H 0.6507 0.7778 0.8592 0.066 Uiso 1 1 calc R U .
C13 C 0.210(2) 1.0000 1.050(2) 0.31(2) Uani 1 2 d S T P
H13A H 0.1835 1.0679 1.0291 0.462 Uiso 0.5 1 calc R U P
H13B H 0.1786 0.9382 1.0203 0.462 Uiso 0.5 1 calc R U P
H13C H 0.2326 0.9939 1.1175 0.462 Uiso 0.5 1 calc R U P
C14 C 0.2763(10) 1.0000 0.5655(10) 0.143(7) Uani 1 2 d S T P
H14A H 0.2490 0.9329 0.5411 0.215 Uiso 0.5 1 calc R U P
H14B H 0.2447 1.0629 0.5408 0.215 Uiso 0.5 1 calc R U P
H14C H 0.3119 1.0042 0.5465 0.215 Uiso 0.5 1 calc R U P
C15 C 0.4600(7) 1.0000 0.5779(7) 0.090(3) Uani 1 2 d S T P
H15A H 0.4739 1.0683 0.5612 0.135 Uiso 0.5 1 calc R U P
H15B H 0.4814 0.9387 0.5633 0.135 Uiso 0.5 1 calc R U P
H15C H 0.4087 0.9930 0.5426 0.135 Uiso 0.5 1 calc R U P
N1 N 0.3114(3) 0.9005(3) 1.0495(3) 0.0510(11) Uani 1 1 d . . .
N2 N 0.2615(3) 0.8998(4) 0.8945(3) 0.0538(11) Uani 1 1 d . . .
N3 N 0.2792(2) 0.8999(4) 0.7596(3) 0.0516(11) Uani 1 1 d . . .
N4 N 0.3500(2) 0.9004(4) 0.6992(4) 0.0526(11) Uani 1 1 d . . .
N5 N 0.4661(3) 0.9002(4) 0.7118(4) 0.0553(11) Uani 1 1 d . . .
N6 N 0.5835(2) 0.9002(4) 0.7973(3) 0.0518(11) Uani 1 1 d . . .
O1 O 0.3261(3) 0.7492(3) 0.9776(4) 0.0817(14) Uani 1 1 d . . .
O2 O 0.3539(3) 0.7556(4) 0.7906(4) 0.0741(12) Uani 1 1 d . . .
O3 O 0.5227(3) 0.7536(4) 0.8073(6) 0.108(2) Uani 1 1 d . . .
O4 O 0.1537(4) 1.0000 0.8617(9) 0.152(5) Uani 1 2 d DS T P
H4 H 0.1397 1.0527 0.8802 0.228 Uiso 0.5 1 calc R U P
O5 O 0.1828(5) 1.0000 0.6241(9) 0.162(5) Uani 0.5 1 d DS T P
H5 H 0.1558 1.0047 0.6461 0.243 Uiso 1 2 calc R U P
O6 O 0.6015(7) 1.0000 0.6857(10) 0.151(5) Uani 1 2 d S T P
H6 H 0.5919 0.9419 0.6553 0.227 Uiso 0.5 1 calc R U P

loop_
_atom_site_aniso_label
_atom_site_aniso_U_11
_atom_site_aniso_U_22
_atom_site_aniso_U_33
_atom_site_aniso_U_23
_atom_site_aniso_U_13
_atom_site_aniso_U_12
O1W 0.073(6) 0.036(5) 0.135(9) -0.004(5) 0.060(6) -0.019(4)
O2W 0.161(11) 0.039(5) 0.088(7) 0.002(5) 0.079(7) 0.007(6)
O3W 0.31(2) 0.037(5) 0.148(12) -0.007(7) 0.180(15) -0.036(9)
O4W 0.060(7) 0.025(6) 0.42(3) 0.033(10) -0.030(11) -0.010(5)
Lu1 0.0438(3) 0.0192(2) 0.0578(3) 0.000 0.0318(2) 0.000
C1 0.069(4) 0.034(3) 0.084(4) -0.004(3) 0.049(3) -0.012(3)
C2 0.046 0.042 0.083 0.000 0.045 0.000
C3 0.052 0.042 0.082 0.000 0.045 0.000
C4 0.076 0.038 0.084 -0.014 0.047 -0.019
C5 0.051(3) 0.035(3) 0.059(3) -0.005(2) 0.024(3) -0.006(2)
C6 0.040(4) 0.043(4) 0.055(4) 0.000 0.018(3) 0.000
C7 0.051(4) 0.047(4) 0.041(4) 0.000 0.016(3) 0.000
C8 0.064(3) 0.041(3) 0.099(5) -0.024(3) 0.046(4) -0.009(3)
C9 0.072(4) 0.034(3) 0.095(5) 0.004(3) 0.055(4) 0.004(3)
C10 0.064(5) 0.043(4) 0.052(4) 0.000 0.040(4) 0.000
C11 0.062(4) 0.036(4) 0.070(5) 0.000 0.049(4) 0.000
C12 0.063(3) 0.035(3) 0.079(4) -0.001(3) 0.044(3) 0.009(2)
C13 0.41(6) 0.38(5) 0.22(3) 0.000 0.23(4) 0.000
C14 0.156(16) 0.168(18) 0.080(10) 0.000 0.040(10) 0.000
C15 0.096(8) 0.118(10) 0.061(6) 0.000 0.043(6) 0.000
N1 0.064(3) 0.028(2) 0.072(3) 0.000(2) 0.042(2) -0.0032(19)
N2 0.066(3) 0.036(2) 0.070(3) -0.002(2) 0.043(3) -0.007(2)
N3 0.058(3) 0.032(2) 0.070(3) 0.000(2) 0.036(2) -0.0047(19)
N4 0.055(3) 0.036(2) 0.069(3) -0.006(2) 0.033(2) 0.0002(19)
N5 0.063(3) 0.031(2) 0.085(3) -0.006(2) 0.047(3) -0.004(2)
N6 0.061(3) 0.032(2) 0.073(3) 0.004(2) 0.042(2) 0.0005(19)
O1 0.125(4) 0.026(2) 0.105(4) -0.001(2) 0.066(3) 0.008(2)
O2 0.085(3) 0.038(2) 0.094(3) 0.014(2) 0.041(3) 0.011(2)
O3 0.092(4) 0.048(3) 0.193(7) 0.052(4) 0.079(4) 0.009(3)
O4 0.097(7) 0.185(13) 0.178(11) 0.000 0.072(8) 0.000
O5 0.088(7) 0.201(15) 0.178(12) 0.000 0.051(7) 0.000
O6 0.156(10) 0.160(12) 0.188(12) 0.000 0.124(10) 0.000

loop_
_atom_type_symbol
_atom_type_description
_atom_type_scat_dispersion_real
_atom_type_scat_dispersion_imag
_atom_type_scat_source
C C 0.0033 0.0016 'International Tables Vol C Tables 4.2.6.8 and 6.1.1.4'
H H 0.0000 0.0000 'International Tables Vol C Tables 4.2.6.8 and 6.1.1.4'
N N 0.0061 0.0033 'International Tables Vol C Tables 4.2.6.8 and 6.1.1.4'
O O 0.0106 0.0060 'International Tables Vol C Tables 4.2.6.8 and 6.1.1.4'
Lu Lu -0.4720 5.8584 'International Tables Vol C Tables 4.2.6.8 and 6.1.1.4'

loop_
_geom_angle_atom_site_label_1
_geom_angle_atom_site_label_2
_geom_angle_atom_site_label_3
_geom_angle
_geom_angle_site_symmetry_1
_geom_angle_site_symmetry_3
O4W O1W O3W 127.9(13) . 5_667
O4W O1W Lu1 69.2(6) . .
O3W O1W Lu1 70.3(5) 5_667 .
O3W O2W O2W 129.6(8) 6_565 6_565
O3W O2W Lu1 71.2(6) 6_565 .
O2W O2W Lu1 68.1(2) 6_565 .
O1W O3W O2W 142.3(10) 5_667 6_565
O1W O3W Lu1 73.7(5) 5_667 .
O2W O3W Lu1 72.7(6) 6_565 .
O1W O4W O4W 139.4(9) . 6_565
O1W O4W Lu1 77.1(7) . .
O4W O4W Lu1 68.6(3) 6_565 .
O4W Lu1 O4W 137.2(5) 5_667 6_565
O4W Lu1 O4W 42.8(5) 5_667 2_657
O4W Lu1 O4W 180.0 6_565 2_657
O4W Lu1 O4W 180.0(5) 5_667 .
O4W Lu1 O4W 42.8(5) 6_565 .
O4W Lu1 O4W 137.2(5) 2_657 .
O4W Lu1 O3W 99.4(8) 5_667 6_565
O4W Lu1 O3W 113.6(8) 6_565 6_565
O4W Lu1 O3W 66.4(8) 2_657 6_565
O4W Lu1 O3W 80.6(8) . 6_565
O4W Lu1 O3W 80.6(8) 5_667 2_657
O4W Lu1 O3W 66.4(8) 6_565 2_657
O4W Lu1 O3W 113.6(8) 2_657 2_657
O4W Lu1 O3W 99.4(8) . 2_657
O3W Lu1 O3W 180.0 6_565 2_657
O4W Lu1 O3W 113.6(8) 5_667 5_667
O4W Lu1 O3W 99.4(8) 6_565 5_667
O4W Lu1 O3W 80.6(8) 2_657 5_667
O4W Lu1 O3W 66.4(8) . 5_667
O3W Lu1 O3W 78.8(6) 6_565 5_667
O3W Lu1 O3W 101.2(6) 2_657 5_667
O4W Lu1 O3W 66.4(8) 5_667 .
O4W Lu1 O3W 80.6(8) 6_565 .
O4W Lu1 O3W 99.4(8) 2_657 .
O4W Lu1 O3W 113.6(8) . .
O3W Lu1 O3W 101.2(6) 6_565 .
O3W Lu1 O3W 78.8(6) 2_657 .
O3W Lu1 O3W 180.0 5_667 .
O4W Lu1 O2W 67.7(9) 5_667 5_667
O4W Lu1 O2W 96.2(8) 6_565 5_667
O4W Lu1 O2W 83.8(8) 2_657 5_667
O4W Lu1 O2W 112.3(9) . 5_667
O3W Lu1 O2W 143.9(5) 6_565 5_667
O3W Lu1 O2W 36.1(5) 2_657 5_667
O3W Lu1 O2W 76.5(4) 5_667 5_667
O3W Lu1 O2W 103.5(4) . 5_667
O4W Lu1 O2W 83.8(8) 5_667 2_657
O4W Lu1 O2W 112.3(9) 6_565 2_657
O4W Lu1 O2W 67.7(9) 2_657 2_657
O4W Lu1 O2W 96.2(8) . 2_657
O3W Lu1 O2W 103.5(4) 6_565 2_657
O3W Lu1 O2W 76.5(4) 2_657 2_657
O3W Lu1 O2W 36.1(5) 5_667 2_657
O3W Lu1 O2W 143.9(5) . 2_657
O2W Lu1 O2W 43.7(5) 5_667 2_657
O4W Lu1 O2W 96.2(8) 5_667 6_565
O4W Lu1 O2W 67.7(9) 6_565 6_565
O4W Lu1 O2W 112.3(9) 2_657 6_565
O4W Lu1 O2W 83.8(8) . 6_565
O3W Lu1 O2W 76.5(4) 6_565 6_565
O3W Lu1 O2W 103.5(4) 2_657 6_565
O3W Lu1 O2W 143.9(5) 5_667 6_565
O3W Lu1 O2W 36.1(5) . 6_565
O2W Lu1 O2W 136.3(5) 5_667 6_565
O2W Lu1 O2W 180.0 2_657 6_565
O4W Lu1 O2W 112.3(9) 5_667 .
O4W Lu1 O2W 83.8(8) 6_565 .
O4W Lu1 O2W 96.2(8) 2_657 .
O4W Lu1 O2W 67.7(9) . .
O3W Lu1 O2W 36.1(5) 6_565 .
O3W Lu1 O2W 143.9(5) 2_657 .
O3W Lu1 O2W 103.5(4) 5_667 .
O3W Lu1 O2W 76.5(4) . .
O2W Lu1 O2W 180.0(7) 5_667 .
O2W Lu1 O2W 136.3(5) 2_657 .
O2W Lu1 O2W 43.7(5) 6_565 .
O1 C1 N1 125.8(6) . .
O1 C1 N2 124.9(6) . .
N1 C1 N2 109.2(5) . .
N1 C2 N1 114.2(6) . 6_575
N1 C2 C3 105.3(4) . .
N1 C2 C3 105.3(4) 6_575 .
N1 C2 C13 111.7(7) . .
N1 C2 C13 111.7(7) 6_575 .
C3 C2 C13 108.0(15) . .
N2 C3 N2 112.7(6) 6_575 .
N2 C3 C2 100.6(4) 6_575 .
N2 C3 C2 100.6(4) . .
N2 C3 O4 113.1(5) 6_575 .
N2 C3 O4 113.1(5) . .
C2 C3 O4 115.6(8) . .
N3 C4 N2 115.4(5) . .
N3 C4 H4A 108.4 . .
N2 C4 H4A 108.4 . .
N3 C4 H4B 108.4 . .
N2 C4 H4B 108.4 . .
H4A C4 H4B 107.5 . .
O2 C5 N3 125.5(6) . .
O2 C5 N4 125.2(6) . .
N3 C5 N4 109.2(5) . .
N3 C6 N3 111.0(6) 6_575 .
N3 C6 O5 115.2(4) 6_575 .
N3 C6 O5 115.2(4) . .
N3 C6 C7 101.4(4) 6_575 .
N3 C6 C7 101.4(4) . .
O5 C6 C7 110.7(8) . .
C14 C7 N4 110.5(6) . 6_575
C14 C7 N4 110.5(6) . .
N4 C7 N4 113.6(6) 6_575 .
C14 C7 C6 114.4(10) . .
N4 C7 C6 103.9(4) 6_575 .
N4 C7 C6 103.9(4) . .
N5 C8 N4 114.2(5) . .
N5 C8 H8A 108.7 . .
N4 C8 H8A 108.7 . .
N5 C8 H8B 108.7 . .
N4 C8 H8B 108.7 . .
H8A C8 H8B 107.6 . .
O3 C9 N5 125.4(6) . .
O3 C9 N6 124.9(6) . .
N5 C9 N6 109.6(5) . .
N5 C10 N5 114.0(6) . 6_575
N5 C10 C15 112.7(5) . .
N5 C10 C15 112.7(5) 6_575 .
N5 C10 C11 102.2(4) . .
N5 C10 C11 102.2(4) 6_575 .
C15 C10 C11 112.1(7) . .
N6 C11 N6 114.3(7) . 6_575
N6 C11 O6 111.5(4) . .
N6 C11 O6 111.5(4) 6_575 .
N6 C11 C10 103.6(4) . .
N6 C11 C10 103.6(4) 6_575 .
O6 C11 C10 111.9(8) . .
N6 C12 N1 114.3(4) . 2_657
N6 C12 H12A 108.7 . .
N1 C12 H12A 108.7 2_657 .
N6 C12 H12B 108.7 . .
N1 C12 H12B 108.7 2_657 .
H12A C12 H12B 107.6 . .
C2 C13 H13A 109.5 . .
C2 C13 H13B 109.5 . .
H13A C13 H13B 109.5 . .
C2 C13 H13C 109.5 . .
H13A C13 H13C 109.5 . .
H13B C13 H13C 109.5 . .
C7 C14 H14A 109.5 . .
C7 C14 H14B 109.5 . .
H14A C14 H14B 109.5 . .
C7 C14 H14C 109.5 . .
H14A C14 H14C 109.5 . .
H14B C14 H14C 109.5 . .
C10 C15 H15A 109.5 . .
C10 C15 H15B 109.5 . .
H15A C15 H15B 109.5 . .
C10 C15 H15C 109.5 . .
H15A C15 H15C 109.5 . .
H15B C15 H15C 109.5 . .
C1 N1 C12 123.1(5) . 2_657
C1 N1 C2 111.4(6) . .
C12 N1 C2 124.5(5) 2_657 .
C1 N2 C4 121.6(5) . .
C1 N2 C3 113.1(5) . .
C4 N2 C3 124.6(6) . .
C5 N3 C4 122.7(5) . .
C5 N3 C6 113.2(5) . .
C4 N3 C6 123.1(5) . .
C5 N4 C8 123.1(5) . .
C5 N4 C7 112.2(5) . .
C8 N4 C7 123.6(6) . .
C9 N5 C8 122.3(5) . .
C9 N5 C10 112.6(5) . .
C8 N5 C10 124.2(6) . .
C9 N6 C12 123.3(5) . .
C9 N6 C11 112.0(5) . .
C12 N6 C11 124.1(5) . .
C3 O4 H4 109.5 . .
C6 O5 H5 109.5 . .
C11 O6 H6 109.5 . .

loop_
_geom_bond_atom_site_label_1
_geom_bond_atom_site_label_2
_geom_bond_distance
_geom_bond_site_symmetry_2
O1W O4W 1.324(17) .
O1W O3W 1.425(19) 5_667
O1W Lu1 2.325(8) .
O2W O3W 1.419(18) 6_565
O2W O2W 1.714(18) 6_565
O2W Lu1 2.301(9) .
O3W O1W 1.425(19) 5_667
O3W O2W 1.419(18) 6_565
O3W Lu1 2.281(9) .
O4W O4W 1.63(2) 6_565
O4W Lu1 2.230(11) .
Lu1 O4W 2.229(11) 5_667
Lu1 O4W 2.229(11) 6_565
Lu1 O4W 2.229(11) 2_657
Lu1 O3W 2.281(9) 6_565
Lu1 O3W 2.281(9) 2_657
Lu1 O3W 2.281(9) 5_667
Lu1 O2W 2.301(10) 5_667
Lu1 O2W 2.301(10) 2_657
Lu1 O2W 2.301(10) 6_565
C1 O1 1.225(7) .
C1 N1 1.352(8) .
C1 N2 1.363(8) .
C2 N1 1.442(6) .
C2 N1 1.442(6) 6_575
C2 C3 1.561(13) .
C2 C13 1.59(3) .
C3 N2 1.465(6) 6_575
C3 N2 1.465(6) .
C3 O4 1.470(8) .
C4 N3 1.438(7) .
C4 N2 1.439(8) .
C4 H4A 0.9800 .
C4 H4B 0.9800 .
C5 O2 1.211(7) .
C5 N3 1.340(7) .
C5 N4 1.366(7) .
C6 N3 1.479(6) 6_575
C6 N3 1.479(6) .
C6 O5 1.461(8) .
C6 C7 1.565(11) .
C7 C14 1.362(17) .
C7 N4 1.449(6) 6_575
C7 N4 1.449(6) .
C8 N5 1.438(8) .
C8 N4 1.451(7) .
C8 H8A 0.9800 .
C8 H8B 0.9800 .
C9 O3 1.215(8) .
C9 N5 1.355(8) .
C9 N6 1.349(8) .
C10 N5 1.449(6) .
C10 N5 1.449(6) 6_575
C10 C15 1.502(13) .
C10 C11 1.566(12) .
C11 N6 1.445(6) .
C11 N6 1.445(6) 6_575
C11 O6 1.444(13) .
C12 N6 1.430(7) .
C12 N1 1.435(8) 2_657
C12 H12A 0.9800 .
C12 H12B 0.9800 .
C13 H13A 0.9700 .
C13 H13B 0.9700 .
C13 H13C 0.9700 .
C14 H14A 0.9700 .
C14 H14B 0.9700 .
C14 H14C 0.9700 .
C15 H15A 0.9700 .
C15 H15B 0.9700 .
C15 H15C 0.9700 .
N1 C12 1.435(8) 2_657
O4 H4 0.8300 .
O5 H5 0.8300 .
O6 H6 0.8300 .

loop_
_platon_squeeze_void_nr
_platon_squeeze_void_average_x
_platon_squeeze_void_average_y
_platon_squeeze_void_average_z
_platon_squeeze_void_volume
_platon_squeeze_void_count_electrons
_platon_squeeze_void_content
1 0.500 0.000 0.000 115 26 ' '
2 0.281 -0.027 0.500 1089 412 ' '
3 0.000 0.500 0.000 115 26 ' '
